data_7153309
loop_
_publ_author_name
'Xie, Fuchun'
'Pan, Xuan'
'Lin, Shijun'
'Hu, Youhong'

_publ_section_title
;
 A base-promoted desalicyloylative dimerization of 3-(1-alkynyl)chromones:
 an unusual approach to 2-alkynyl xanthones.
;
_journal_issue 6
_journal_name_full 'Organic &amp; biomolecular chemistry'
_journal_page_first 1378
_journal_page_last 1381
_journal_paper_doi 10.1039/b925234g
_journal_volume 8
_journal_year 2010
_chemical_formula_sum 'C21 H14 O4'
_chemical_formula_weight 330.32
_chemical_name_systematic
;
?
;
_space_group_IT_number 14
_symmetry_cell_setting monoclinic
_symmetry_space_group_name_Hall '-P 2ybc'
_symmetry_space_group_name_H-M 'P 1 21/c 1'
_atom_sites_solution_hydrogens geom
_atom_sites_solution_primary direct
_atom_sites_solution_secondary difmap
_audit_creation_method SHELXL-97
_cell_angle_alpha 90.00
_cell_angle_beta 94.579(3)
_cell_angle_gamma 90.00
_cell_formula_units_Z 4
_cell_length_a 12.377(2)
_cell_length_b 15.318(2)
_cell_length_c 8.3322(14)
_cell_measurement_reflns_used 1919
_cell_measurement_temperature 293(2)
_cell_measurement_theta_max 49.148
_cell_measurement_theta_min 5.319
_cell_volume 1574.7(4)
_computing_cell_refinement 'Bruker SMART'
_computing_data_collection 'Bruker SMART'
_computing_data_reduction 'Bruker SHELXTL'
_computing_molecular_graphics 'Bruker SHELXTL'
_computing_publication_material 'Bruker SHELXTL'
_computing_structure_refinement 'SHELXL-97 (Sheldrick, 1997)'
_computing_structure_solution 'SHELXS-97 (Sheldrick, 1990)'
_diffrn_ambient_temperature 293(2)
_diffrn_measured_fraction_theta_full 1.000
_diffrn_measured_fraction_theta_max 1.000
_diffrn_measurement_device_type 'CCD area detector'
_diffrn_measurement_method 'phi and omega scans'
_diffrn_radiation_monochromator graphite
_diffrn_radiation_source 'fine-focus sealed tube'
_diffrn_radiation_type MoK\a
_diffrn_radiation_wavelength 0.71073
_diffrn_reflns_av_R_equivalents 0.1184
_diffrn_reflns_av_sigmaI/netI 0.0840
_diffrn_reflns_limit_h_max 14
_diffrn_reflns_limit_h_min -13
_diffrn_reflns_limit_k_max 12
_diffrn_reflns_limit_k_min -18
_diffrn_reflns_limit_l_max 10
_diffrn_reflns_limit_l_min -10
_diffrn_reflns_number 8210
_diffrn_reflns_theta_full 25.50
_diffrn_reflns_theta_max 25.50
_diffrn_reflns_theta_min 2.12
_exptl_absorpt_coefficient_mu 0.097
_exptl_absorpt_correction_T_max 1.00000
_exptl_absorpt_correction_T_min 0.75675
_exptl_absorpt_correction_type empirical
_exptl_absorpt_process_details sadabs
_exptl_crystal_colour colorless
_exptl_crystal_density_diffrn 1.393
_exptl_crystal_density_method 'not measured'
_exptl_crystal_description prismatic
_exptl_crystal_F_000 688
_exptl_crystal_size_max 0.403
_exptl_crystal_size_mid 0.347
_exptl_crystal_size_min 0.112
_refine_diff_density_max 0.184
_refine_diff_density_min -0.188
_refine_diff_density_rms 0.045
_refine_ls_extinction_method none
_refine_ls_goodness_of_fit_ref 0.877
_refine_ls_hydrogen_treatment mixed
_refine_ls_matrix_type full
_refine_ls_number_parameters 231
_refine_ls_number_reflns 2932
_refine_ls_number_restraints 1
_refine_ls_restrained_S_all 0.877
_refine_ls_R_factor_all 0.0730
_refine_ls_R_factor_gt 0.0470
_refine_ls_shift/su_max 0.011
_refine_ls_shift/su_mean 0.000
_refine_ls_structure_factor_coef Fsqd
_refine_ls_weighting_details 'calc w=1/[\s^2^(Fo^2^)+(0.0517P)^2^+0.0000P] where P=(Fo^2^+2Fc^2^)/3'
_refine_ls_weighting_scheme calc
_refine_ls_wR_factor_gt 0.1045
_refine_ls_wR_factor_ref 0.1152
_reflns_number_gt 1814
_reflns_number_total 2932
_reflns_threshold_expression >2sigma(I)
_cod_data_source_file b925234g.txt
_cod_data_source_block cd29342
_cod_depositor_comments
;
The following automatic conversions were performed:

'_symmetry_cell_setting' value 'Monoclinic' changed to 'monoclinic'
according to /home/saulius/struct/CIF-dictionaries/cif_core.dic
dictionary named 'cif_core.dic' version 2.4.2 from 2011-04-26.

Automatic conversion script
Id: cif_fix_values 1891 2012-01-12 08:04:46Z andrius 
;
_cod_original_cell_volume 1574.6(4)
_cod_original_sg_symbol_H-M P2(1)/c
_cod_database_code 7153309

loop_
_symmetry_equiv_pos_as_xyz
'x, y, z'
'-x, y+1/2, -z+1/2'
'-x, -y, -z'
'x, -y-1/2, z-1/2'

loop_
_atom_site_label
_atom_site_type_symbol
_atom_site_fract_x
_atom_site_fract_y
_atom_site_fract_z
_atom_site_U_iso_or_equiv
_atom_site_adp_type
_atom_site_occupancy
_atom_site_symmetry_multiplicity
_atom_site_calc_flag
_atom_site_refinement_flags
O1 O 0.11523(10) 0.08830(12) 0.17278(16) 0.0885(5) Uani 1 1 d .
O2 O -0.03009(11) 0.10741(13) 0.3780(2) 0.0950(6) Uani 1 1 d D
O3 O 0.47072(12) 0.25136(11) -0.0370(2) 0.0973(5) Uani 1 1 d .
O4 O 0.62249(9) 0.03559(8) 0.16481(13) 0.0568(3) Uani 1 1 d .
C1 C 0.18672(14) 0.09363(13) 0.2833(2) 0.0572(5) Uani 1 1 d .
C2 C 0.16244(13) 0.11806(11) 0.44630(19) 0.0494(4) Uani 1 1 d .
C3 C 0.24426(14) 0.13755(12) 0.5652(2) 0.0543(5) Uani 1 1 d .
H3 H 0.3161 0.1356 0.5403 0.065 Uiso 1 1 calc R
C4 C 0.22130(16) 0.15953(13) 0.7183(2) 0.0660(5) Uani 1 1 d .
H4 H 0.2770 0.1719 0.7966 0.079 Uiso 1 1 calc R
C5 C 0.11498(17) 0.16311(14) 0.7548(2) 0.0733(6) Uani 1 1 d .
H5 H 0.0989 0.1781 0.8584 0.088 Uiso 1 1 calc R
C6 C 0.03264(16) 0.14497(14) 0.6406(2) 0.0751(6) Uani 1 1 d .
H6 H -0.0388 0.1472 0.6673 0.090 Uiso 1 1 calc R
C7 C 0.05475(14) 0.12349(13) 0.4863(2) 0.0617(5) Uani 1 1 d .
C8 C 0.30260(13) 0.07664(12) 0.24948(18) 0.0501(4) Uani 1 1 d .
C9 C 0.35256(14) 0.13369(12) 0.15270(19) 0.0542(5) Uani 1 1 d .
H9 H 0.3131 0.1804 0.1072 0.065 Uiso 1 1 calc R
C10 C 0.46075(13) 0.12402(11) 0.12008(19) 0.0497(4) Uani 1 1 d .
C11 C 0.51556(13) 0.05168(11) 0.18617(18) 0.0470(4) Uani 1 1 d .
C12 C 0.46544(13) -0.00803(12) 0.27965(19) 0.0522(4) Uani 1 1 d .
H12 H 0.5038 -0.0565 0.3200 0.063 Uiso 1 1 calc R
C13 C 0.35918(13) 0.00327(12) 0.31403(18) 0.0499(4) Uani 1 1 d .
C14 C 0.51626(15) 0.18703(14) 0.0242(2) 0.0611(5) Uani 1 1 d .
C15 C 0.63119(14) 0.16847(12) 0.00924(19) 0.0534(5) Uani 1 1 d .
C16 C 0.69575(16) 0.22410(14) -0.0751(2) 0.0666(5) Uani 1 1 d .
H16 H 0.6650 0.2734 -0.1255 0.080 Uiso 1 1 calc R
C17 C 0.80385(17) 0.20710(16) -0.0848(2) 0.0767(6) Uani 1 1 d .
H17 H 0.8465 0.2453 -0.1391 0.092 Uiso 1 1 calc R
C18 C 0.84882(16) 0.13268(17) -0.0129(2) 0.0764(6) Uani 1 1 d .
H18 H 0.9220 0.1209 -0.0202 0.092 Uiso 1 1 calc R
C19 C 0.78738(14) 0.07611(15) 0.0687(2) 0.0659(6) Uani 1 1 d .
H19 H 0.8180 0.0259 0.1159 0.079 Uiso 1 1 calc R
C20 C 0.67915(13) 0.09497(13) 0.07947(18) 0.0513(4) Uani 1 1 d .
C21 C 0.30684(15) -0.06332(13) 0.4149(2) 0.0669(5) Uani 1 1 d .
H21A H 0.3505 -0.1152 0.4226 0.100 Uiso 1 1 calc R
H21B H 0.2361 -0.0773 0.3660 0.100 Uiso 1 1 calc R
H21C H 0.3004 -0.0401 0.5208 0.100 Uiso 1 1 calc R
H2 H -0.0036(19) 0.0974(17) 0.287(2) 0.116(10) Uiso 1 1 d D

loop_
_atom_site_aniso_label
_atom_site_aniso_U_11
_atom_site_aniso_U_22
_atom_site_aniso_U_33
_atom_site_aniso_U_23
_atom_site_aniso_U_13
_atom_site_aniso_U_12
O1 0.0560(8) 0.1525(15) 0.0549(8) -0.0226(9) -0.0081(7) 0.0159(8)
O2 0.0463(8) 0.1560(17) 0.0819(11) -0.0287(11) -0.0002(8) 0.0054(8)
O3 0.0910(10) 0.0975(12) 0.1081(12) 0.0505(10) 0.0363(9) 0.0340(9)
O4 0.0461(7) 0.0673(9) 0.0572(7) 0.0032(6) 0.0046(6) 0.0076(6)
C1 0.0515(11) 0.0729(13) 0.0465(10) -0.0042(9) -0.0007(9) 0.0032(9)
C2 0.0448(10) 0.0580(11) 0.0458(9) -0.0014(8) 0.0072(8) -0.0011(8)
C3 0.0508(10) 0.0647(13) 0.0478(10) -0.0035(8) 0.0067(8) -0.0036(8)
C4 0.0707(13) 0.0807(15) 0.0465(10) -0.0067(9) 0.0036(10) -0.0073(10)
C5 0.0840(15) 0.0867(17) 0.0525(11) -0.0082(10) 0.0253(11) -0.0031(11)
C6 0.0573(12) 0.1031(18) 0.0675(13) -0.0065(12) 0.0220(11) -0.0001(11)
C7 0.0499(11) 0.0758(14) 0.0598(11) -0.0061(10) 0.0070(9) 0.0017(9)
C8 0.0465(10) 0.0669(13) 0.0366(8) -0.0076(8) 0.0022(7) 0.0039(8)
C9 0.0546(11) 0.0683(13) 0.0395(9) 0.0009(9) 0.0040(8) 0.0143(9)
C10 0.0522(10) 0.0588(12) 0.0385(9) -0.0020(8) 0.0052(8) 0.0079(8)
C11 0.0448(10) 0.0587(11) 0.0373(8) -0.0068(8) 0.0012(7) 0.0039(8)
C12 0.0532(11) 0.0535(11) 0.0490(9) -0.0024(8) -0.0009(8) 0.0042(8)
C13 0.0519(11) 0.0578(11) 0.0395(9) -0.0061(8) 0.0010(8) -0.0032(8)
C14 0.0667(12) 0.0690(13) 0.0492(10) 0.0061(10) 0.0138(9) 0.0128(10)
C15 0.0577(11) 0.0652(13) 0.0382(9) -0.0065(8) 0.0094(8) 0.0003(9)
C16 0.0800(14) 0.0711(14) 0.0513(11) -0.0044(9) 0.0217(10) -0.0011(10)
C17 0.0774(15) 0.0942(19) 0.0612(13) -0.0116(12) 0.0230(11) -0.0188(13)
C18 0.0546(12) 0.112(2) 0.0630(12) -0.0054(13) 0.0110(10) -0.0078(12)
C19 0.0507(12) 0.0899(16) 0.0569(11) -0.0027(10) 0.0026(9) 0.0025(10)
C20 0.0488(10) 0.0655(13) 0.0400(9) -0.0078(8) 0.0054(8) -0.0039(9)
C21 0.0644(12) 0.0691(14) 0.0674(12) 0.0010(10) 0.0065(10) -0.0077(10)

loop_
_atom_type_symbol
_atom_type_description
_atom_type_scat_dispersion_real
_atom_type_scat_dispersion_imag
_atom_type_scat_source
C C 0.0033 0.0016 'International Tables Vol C Tables 4.2.6.8 and 6.1.1.4'
H H 0.0000 0.0000 'International Tables Vol C Tables 4.2.6.8 and 6.1.1.4'
O O 0.0106 0.0060 'International Tables Vol C Tables 4.2.6.8 and 6.1.1.4'

loop_
_geom_angle_atom_site_label_1
_geom_angle_atom_site_label_2
_geom_angle_atom_site_label_3
_geom_angle
C7 O2 H2 106.8(16)
C11 O4 C20 118.93(14)
O1 C1 C2 121.60(16)
O1 C1 C8 119.24(15)
C2 C1 C8 119.14(14)
C3 C2 C7 118.02(16)
C3 C2 C1 121.61(15)
C7 C2 C1 120.36(15)
C4 C3 C2 121.48(16)
C4 C3 H3 119.3
C2 C3 H3 119.3
C3 C4 C5 119.24(18)
C3 C4 H4 120.4
C5 C4 H4 120.4
C6 C5 C4 120.79(18)
C6 C5 H5 119.6
C4 C5 H5 119.6
C5 C6 C7 120.43(18)
C5 C6 H6 119.8
C7 C6 H6 119.8
O2 C7 C6 117.75(17)
O2 C7 C2 122.24(17)
C6 C7 C2 120.00(17)
C9 C8 C13 120.00(16)
C9 C8 C1 118.77(16)
C13 C8 C1 121.23(16)
C8 C9 C10 122.16(16)
C8 C9 H9 118.9
C10 C9 H9 118.9
C11 C10 C9 116.94(16)
C11 C10 C14 120.53(16)
C9 C10 C14 122.52(16)
O4 C11 C12 115.84(15)
O4 C11 C10 122.50(16)
C12 C11 C10 121.65(16)
C13 C12 C11 120.87(16)
C13 C12 H12 119.6
C11 C12 H12 119.6
C12 C13 C8 118.31(16)
C12 C13 C21 119.50(16)
C8 C13 C21 122.17(16)
O3 C14 C10 122.56(17)
O3 C14 C15 122.54(18)
C10 C14 C15 114.89(16)
C20 C15 C16 117.85(17)
C20 C15 C14 120.62(17)
C16 C15 C14 121.53(18)
C17 C16 C15 120.9(2)
C17 C16 H16 119.5
C15 C16 H16 119.5
C16 C17 C18 119.4(2)
C16 C17 H17 120.3
C18 C17 H17 120.3
C19 C18 C17 121.1(2)
C19 C18 H18 119.5
C17 C18 H18 119.5
C18 C19 C20 118.7(2)
C18 C19 H19 120.6
C20 C19 H19 120.6
O4 C20 C19 115.56(17)
O4 C20 C15 122.47(15)
C19 C20 C15 121.97(17)
C13 C21 H21A 109.5
C13 C21 H21B 109.5
H21A C21 H21B 109.5
C13 C21 H21C 109.5
H21A C21 H21C 109.5
H21B C21 H21C 109.5

loop_
_geom_bond_atom_site_label_1
_geom_bond_atom_site_label_2
_geom_bond_distance
O1 C1 1.2277(18)
O2 C7 1.351(2)
O2 H2 0.859(16)
O3 C14 1.226(2)
O4 C11 1.3717(19)
O4 C20 1.380(2)
C1 C2 1.463(2)
C1 C8 1.506(2)
C2 C3 1.392(2)
C2 C7 1.402(2)
C3 C4 1.371(2)
C3 H3 0.9300
C4 C5 1.375(3)
C4 H4 0.9300
C5 C6 1.366(3)
C5 H5 0.9300
C6 C7 1.376(3)
C6 H6 0.9300
C8 C9 1.370(2)
C8 C13 1.408(2)
C9 C10 1.395(2)
C9 H9 0.9300
C10 C11 1.390(2)
C10 C14 1.459(3)
C11 C12 1.380(2)
C12 C13 1.379(2)
C12 H12 0.9300
C13 C21 1.501(2)
C14 C15 1.466(2)
C15 C20 1.381(3)
C15 C16 1.396(3)
C16 C17 1.372(3)
C16 H16 0.9300
C17 C18 1.384(3)
C17 H17 0.9300
C18 C19 1.369(3)
C18 H18 0.9300
C19 C20 1.380(2)
C19 H19 0.9300
C21 H21A 0.9600
C21 H21B 0.9600
C21 H21C 0.9600

loop_
_geom_torsion_atom_site_label_1
_geom_torsion_atom_site_label_2
_geom_torsion_atom_site_label_3
_geom_torsion_atom_site_label_4
_geom_torsion
O1 C1 C2 C3 -169.68(18)
C8 C1 C2 C3 8.9(3)
O1 C1 C2 C7 9.5(3)
C8 C1 C2 C7 -171.91(17)
C7 C2 C3 C4 1.5(3)
C1 C2 C3 C4 -179.30(19)
C2 C3 C4 C5 -0.6(3)
C3 C4 C5 C6 0.1(3)
C4 C5 C6 C7 -0.6(3)
C5 C6 C7 O2 -179.10(19)
C5 C6 C7 C2 1.5(3)
C3 C2 C7 O2 178.71(18)
C1 C2 C7 O2 -0.5(3)
C3 C2 C7 C6 -1.9(3)
C1 C2 C7 C6 178.83(19)
O1 C1 C8 C9 66.8(2)
C2 C1 C8 C9 -111.85(19)
O1 C1 C8 C13 -112.6(2)
C2 C1 C8 C13 68.8(2)
C13 C8 C9 C10 -2.8(2)
C1 C8 C9 C10 177.85(15)
C8 C9 C10 C11 2.1(2)
C8 C9 C10 C14 -176.64(16)
C20 O4 C11 C12 -176.77(13)
C20 O4 C11 C10 2.4(2)
C9 C10 C11 O4 -179.05(14)
C14 C10 C11 O4 -0.3(2)
C9 C10 C11 C12 0.1(2)
C14 C10 C11 C12 178.84(15)
O4 C11 C12 C13 177.64(14)
C10 C11 C12 C13 -1.6(2)
C11 C12 C13 C8 0.9(2)
C11 C12 C13 C21 179.49(15)
C9 C8 C13 C12 1.2(2)
C1 C8 C13 C12 -179.41(15)
C9 C8 C13 C21 -177.33(15)
C1 C8 C13 C21 2.0(2)
C11 C10 C14 O3 179.55(18)
C9 C10 C14 O3 -1.8(3)
C11 C10 C14 C15 -1.6(2)
C9 C10 C14 C15 177.08(15)
O3 C14 C15 C20 -179.69(19)
C10 C14 C15 C20 1.5(2)
O3 C14 C15 C16 0.6(3)
C10 C14 C15 C16 -178.24(16)
C20 C15 C16 C17 -1.4(3)
C14 C15 C16 C17 178.36(17)
C15 C16 C17 C18 1.5(3)
C16 C17 C18 C19 -0.5(3)
C17 C18 C19 C20 -0.5(3)
C11 O4 C20 C19 177.46(14)
C11 O4 C20 C15 -2.6(2)
C18 C19 C20 O4 -179.36(15)
C18 C19 C20 C15 0.7(3)
C16 C15 C20 O4 -179.70(14)
C14 C15 C20 O4 0.6(2)
C16 C15 C20 C19 0.3(3)
C14 C15 C20 C19 -179.45(16)
